data_4305704
loop_
_publ_author_name
'Jes\'us Rub\'en Berenguer'
'Alvaro D\'iez'
'Julio Fern\'andez'
'Juan Forni\'es'
'Ana Garc\'ia'
'Bel\'en Gil'
'Elena Lalinde'
'M. Teresa Moreno'

_publ_section_title
;
[Pt]2Pb Trinuclear Systems: Impact of the Anionic Platinum Fragment on the
Lead Environment and Photoluminescence
;
_journal_name_full 'Inorganic Chemistry'
_journal_page_first 7703
_journal_page_last 7716
_journal_paper_doi 10.1021/ic8006876
_journal_volume 47
_journal_year 2008
_chemical_absolute_configuration ad
_chemical_formula_sum 'C107.5 H135 Cl7 N2 O2 Pb Pt2'
_chemical_formula_weight 2332.7
_chemical_name_common jfk118
_chemical_name_systematic
;
 ?
;
_space_group_IT_number 9
_symmetry_cell_setting monoclinic
_symmetry_space_group_name_Hall 'C -2yc'
_symmetry_space_group_name_H-M 'C 1 c 1'
_atom_sites_solution_hydrogens geom
_atom_sites_solution_primary direct
_atom_sites_solution_secondary difmap
_audit_conform_dict_location ftp://ftp.iucr.org/pub/cif_core.dic
_audit_conform_dict_name cif_core.dic
_audit_conform_dict_version 2.3
_audit_creation_date 2007-10-05T16:32:27-00:00
_audit_creation_method 'WinGX routine CIF_UPDATE'
_cell_angle_alpha 90
_cell_angle_beta 101.4820(10)
_cell_angle_gamma 90
_cell_formula_units_Z 4
_cell_length_a 22.7743(3)
_cell_length_b 17.2298(3)
_cell_length_c 27.3240(4)
_cell_measurement_reflns_used 11564
_cell_measurement_temperature 123.0(10)
_cell_volume 10507.3(3)
_computing_cell_refinement 'HKL Scalepack (Otwinowski & Minor 1997)'
_computing_data_collection 'Collect (Bruker AXS BV, 1997-2004)'
_computing_data_reduction 'HKL Denzo and Scalepack (Otwinowski & Minor 1997)'
_computing_structure_refinement 'SHELXL-97 (Sheldrick, 1997)'
_diffrn_ambient_temperature 123.0(10)
_diffrn_detector_area_resol_mean 9
_diffrn_measured_fraction_theta_full 0.996
_diffrn_measured_fraction_theta_max 0.996
_diffrn_measurement_device '95mm CCD camera on \k-goniostat'
_diffrn_measurement_device_type KappaCCD
_diffrn_measurement_method CCD
_diffrn_orient_matrix_type 'by Bruker AXS Collect from scalepack cell'
_diffrn_orient_matrix_UB_11 0.0421866
_diffrn_orient_matrix_UB_12 0.0127281
_diffrn_orient_matrix_UB_13 -0.0023603
_diffrn_orient_matrix_UB_21 -0.0109592
_diffrn_orient_matrix_UB_22 -0.0044735
_diffrn_orient_matrix_UB_23 -0.0371923
_diffrn_orient_matrix_UB_31 -0.0103807
_diffrn_orient_matrix_UB_32 0.0564492
_diffrn_orient_matrix_UB_33 -0.0024152
_diffrn_radiation_monochromator graphite
_diffrn_radiation_type MoK\a
_diffrn_radiation_wavelength 0.71073
_diffrn_reflns_av_R_equivalents 0.0511
_diffrn_reflns_av_unetI/netI 0.0393
_diffrn_reflns_limit_h_max 27
_diffrn_reflns_limit_h_min -27
_diffrn_reflns_limit_k_max 20
_diffrn_reflns_limit_k_min -20
_diffrn_reflns_limit_l_max 31
_diffrn_reflns_limit_l_min -33
_diffrn_reflns_number 70294
_diffrn_reflns_theta_full 25.68
_diffrn_reflns_theta_max 25.68
_diffrn_reflns_theta_min 3.59
_exptl_absorpt_coefficient_mu 4.48
_exptl_absorpt_correction_T_max 0.5486
_exptl_absorpt_correction_T_min 0.4811
_exptl_absorpt_correction_type multi-scan
_exptl_absorpt_process_details
;
        [c.f. r.h. blessing, acta cryst. (1995), a51, 33-38]
;
_exptl_crystal_colour yellow
_exptl_crystal_density_diffrn 1.475
_exptl_crystal_density_method 'not measured'
_exptl_crystal_description block
_exptl_crystal_F_000 4668
_exptl_crystal_size_max 0.2
_exptl_crystal_size_mid 0.15
_exptl_crystal_size_min 0.1
_refine_diff_density_max 1.763
_refine_diff_density_min -1.688
_refine_diff_density_rms 0.101
_refine_ls_abs_structure_details 'Flack H D (1983), Acta Cryst. A39, 876-881'
_refine_ls_abs_structure_Flack 0.494(5)
_refine_ls_extinction_method none
_refine_ls_goodness_of_fit_ref 1.023
_refine_ls_hydrogen_treatment constr
_refine_ls_matrix_type full
_refine_ls_number_parameters 1119
_refine_ls_number_reflns 19586
_refine_ls_number_restraints 4
_refine_ls_restrained_S_all 1.023
_refine_ls_R_factor_all 0.0457
_refine_ls_R_factor_gt 0.0374
_refine_ls_shift/su_max 0.002
_refine_ls_shift/su_mean 0
_refine_ls_structure_factor_coef Fsqd
_refine_ls_weighting_details 'calc w=1/[\s^2^(Fo^2^)+(0.0463P)^2^+38.7214P] where P=(Fo^2^+2Fc^2^)/3'
_refine_ls_weighting_scheme calc
_refine_ls_wR_factor_gt 0.0883
_refine_ls_wR_factor_ref 0.0926
_reflns_number_gt 17257
_reflns_number_total 19586
_reflns_threshold_expression >2sigma(I)
_cod_data_source_file ic8006876-file003_1.cif
_cod_data_source_block complex1_3.5CH2Cl2
_cod_original_sg_symbol_H-M 'C c'
_cod_original_formula_sum 'C107.50 H135 Cl7 N2 O2 Pb Pt2'
_cod_database_code 4305704

loop_
_symmetry_equiv_pos_as_xyz
'x, y, z'
'x, -y, z+1/2'
'x+1/2, y+1/2, z'
'x+1/2, -y+1/2, z+1/2'

loop_
_atom_site_label
_atom_site_type_symbol
_atom_site_fract_x
_atom_site_fract_y
_atom_site_fract_z
_atom_site_U_iso_or_equiv
_atom_site_adp_type
_atom_site_occupancy
_atom_site_symmetry_multiplicity
_atom_site_calc_flag
_atom_site_refinement_flags
_atom_site_disorder_assembly
_atom_site_disorder_group
Pt1 Pt 0.502935(9) 0.727203(14) 0.244574(8) 0.02987(7) Uani 1 1 d . . .
Pt2 Pt 0.258410(9) 0.731918(15) 0.250390(8) 0.03145(7) Uani 1 1 d . . .
Pb1A Pb 0.37473(5) 0.73394(6) 0.21727(4) 0.0282(3) Uani 0.26 1 d P A 1
O1A O 0.3838(9) 0.6461(13) 0.2867(8) 0.0451(11) Uani 0.26 1 d P A 1
O2A O 0.3858(10) 0.8568(14) 0.2629(11) 0.0451(11) Uani 0.26 1 d P A 1
Pb1B Pb 0.387854(18) 0.73315(2) 0.275471(16) 0.03325(11) Uani 0.74 1 d P A 2
O1B O 0.3680(3) 0.6559(4) 0.1978(3) 0.0451(11) Uani 0.74 1 d P A 2
O2B O 0.3768(4) 0.8550(5) 0.2291(4) 0.0451(11) Uani 0.74 1 d P A 2
N1 N 0.6989(3) 0.8444(3) 0.2900(2) 0.0316(13) Uani 1 1 d . . .
N2 N 0.0683(3) 0.8224(4) 0.2129(3) 0.0408(16) Uani 1 1 d . . .
C1 C 0.2518(4) 0.8068(5) 0.1929(4) 0.037(2) Uani 1 1 d . A .
C2 C 0.2481(4) 0.8552(5) 0.1603(3) 0.040(2) Uani 1 1 d . . .
C3 C 0.2444(3) 0.9189(4) 0.1254(3) 0.0352(19) Uani 1 1 d . A .
C4 C 0.2549(4) 0.9958(5) 0.1424(4) 0.051(2) Uani 1 1 d . . .
H4 H 0.2633 1.006 0.1766 0.061 Uiso 1 1 calc R A .
C5 C 0.2529(4) 1.0571(5) 0.1085(5) 0.061(3) Uani 1 1 d . A .
H5 H 0.2589 1.1075 0.1205 0.073 Uiso 1 1 calc R . .
C6 C 0.2425(3) 1.0446(5) 0.0582(4) 0.051(2) Uani 1 1 d . . .
C7 C 0.2310(4) 0.9703(5) 0.0423(4) 0.053(2) Uani 1 1 d . A .
H7 H 0.2221 0.9608 0.0082 0.064 Uiso 1 1 calc R . .
C8 C 0.2318(4) 0.9081(5) 0.0745(4) 0.050(2) Uani 1 1 d . . .
H8 H 0.2237 0.8584 0.0616 0.06 Uiso 1 1 calc R A .
C9 C 0.2452(4) 1.1123(6) 0.0245(5) 0.082(4) Uani 1 1 d . A .
H9A H 0.2526 1.0942 -0.007 0.123 Uiso 1 1 calc R . .
H9B H 0.277 1.1465 0.0396 0.123 Uiso 1 1 calc R . .
H9C H 0.2078 1.1398 0.0191 0.123 Uiso 1 1 calc R . .
C10 C 0.2444(4) 0.6432(5) 0.2011(4) 0.042(2) Uani 1 1 d . A .
C11 C 0.2420(4) 0.5887(5) 0.1728(3) 0.0378(19) Uani 1 1 d . . .
C12 C 0.2358(4) 0.5281(5) 0.1367(3) 0.0339(18) Uani 1 1 d . A .
C13 C 0.1783(4) 0.4972(5) 0.1151(4) 0.049(2) Uani 1 1 d . . .
H13 H 0.1445 0.5155 0.1257 0.059 Uiso 1 1 calc R A .
C14 C 0.1723(4) 0.4408(5) 0.0789(3) 0.044(2) Uani 1 1 d . A .
H14 H 0.1342 0.4225 0.0651 0.053 Uiso 1 1 calc R . .
C15 C 0.2199(3) 0.4110(5) 0.0627(3) 0.0393(18) Uani 1 1 d . . .
C16 C 0.2851(4) 0.4964(6) 0.1199(4) 0.054(3) Uani 1 1 d . . .
H16 H 0.3235 0.5143 0.1334 0.064 Uiso 1 1 calc R A .
C17 C 0.2777(4) 0.4387(6) 0.0833(4) 0.057(3) Uani 1 1 d . A .
H17 H 0.3109 0.4186 0.0726 0.068 Uiso 1 1 calc R . .
C18 C 0.2117(4) 0.3490(5) 0.0221(3) 0.058(2) Uani 1 1 d . A .
H18A H 0.1715 0.3293 0.0168 0.087 Uiso 1 1 calc R . .
H18B H 0.2394 0.3074 0.0324 0.087 Uiso 1 1 calc R . .
H18C H 0.219 0.3712 -0.0083 0.087 Uiso 1 1 calc R . .
C19 C 0.2607(4) 0.6575(5) 0.3084(3) 0.037(2) Uani 1 1 d . A .
C20 C 0.2619(4) 0.6168(5) 0.3430(3) 0.0382(19) Uani 1 1 d . . .
C21 C 0.2611(4) 0.5634(4) 0.3834(3) 0.0339(18) Uani 1 1 d . A .
C22 C 0.3135(4) 0.5340(5) 0.4130(3) 0.044(2) Uani 1 1 d . . .
H22 H 0.3505 0.5512 0.4077 0.053 Uiso 1 1 calc R A .
C23 C 0.3117(4) 0.4785(5) 0.4509(3) 0.047(2) Uani 1 1 d . A .
H23 H 0.3471 0.4576 0.4689 0.056 Uiso 1 1 calc R . .
C24 C 0.2568(4) 0.4553(5) 0.4611(3) 0.046(2) Uani 1 1 d . . .
C25 C 0.2053(4) 0.4862(5) 0.4337(3) 0.049(2) Uani 1 1 d . A .
H25 H 0.1685 0.4708 0.4403 0.058 Uiso 1 1 calc R . .
C26 C 0.2072(4) 0.5409(5) 0.3959(4) 0.049(2) Uani 1 1 d . . .
H26 H 0.1716 0.5627 0.3788 0.059 Uiso 1 1 calc R A .
C27 C 0.2550(5) 0.3935(6) 0.5006(4) 0.070(3) Uani 1 1 d . A .
H27A H 0.2183 0.398 0.5126 0.105 Uiso 1 1 calc R . .
H27B H 0.2883 0.4006 0.5279 0.105 Uiso 1 1 calc R . .
H27C H 0.2573 0.343 0.4863 0.105 Uiso 1 1 calc R . .
C28 C 0.2737(4) 0.8221(4) 0.2987(3) 0.0328(19) Uani 1 1 d . A .
C29 C 0.2866(4) 0.8743(5) 0.3271(3) 0.0381(19) Uani 1 1 d . . .
C30 C 0.3000(4) 0.9370(4) 0.3635(3) 0.0380(19) Uani 1 1 d . A .
C31 C 0.2534(4) 0.9790(5) 0.3767(3) 0.047(2) Uani 1 1 d . . .
H31 H 0.2139 0.9655 0.3632 0.057 Uiso 1 1 calc R A .
C32 C 0.2652(4) 1.0406(5) 0.4097(3) 0.053(2) Uani 1 1 d . A .
H32 H 0.2335 1.0691 0.4174 0.064 Uiso 1 1 calc R . .
C33 C 0.3239(5) 1.0606(6) 0.4317(4) 0.058(3) Uani 1 1 d . . .
C34 C 0.3687(4) 1.0173(6) 0.4190(4) 0.057(2) Uani 1 1 d . A .
H34 H 0.4083 1.0289 0.4333 0.068 Uiso 1 1 calc R . .
C35 C 0.3570(4) 0.9568(5) 0.3855(3) 0.0420(19) Uani 1 1 d . . .
H35 H 0.3888 0.9289 0.3776 0.05 Uiso 1 1 calc R A .
C36 C 0.3359(6) 1.1284(6) 0.4695(4) 0.084(4) Uani 1 1 d . A .
H36A H 0.3295 1.1111 0.5014 0.125 Uiso 1 1 calc R . .
H36B H 0.3091 1.1705 0.4579 0.125 Uiso 1 1 calc R . .
H36C H 0.3766 1.1456 0.4726 0.125 Uiso 1 1 calc R . .
C37 C 0.5109(4) 0.8095(5) 0.2977(3) 0.0315(19) Uani 1 1 d . A .
C38 C 0.5149(4) 0.8608(5) 0.3277(3) 0.035(2) Uani 1 1 d . . .
C39 C 0.5207(4) 0.9282(5) 0.3604(3) 0.0359(19) Uani 1 1 d . A .
C40 C 0.5377(4) 0.9209(5) 0.4125(3) 0.044(2) Uani 1 1 d . . .
H40 H 0.5445 0.8721 0.427 0.053 Uiso 1 1 calc R A .
C41 C 0.5442(4) 0.9870(6) 0.4425(3) 0.053(2) Uani 1 1 d . A .
H41 H 0.5571 0.9814 0.4768 0.064 Uiso 1 1 calc R . .
C42 C 0.5323(3) 1.0602(5) 0.4231(4) 0.046(2) Uani 1 1 d . . .
C43 C 0.5141(4) 1.0656(5) 0.3714(3) 0.048(2) Uani 1 1 d . A .
H43 H 0.5046 1.1142 0.3572 0.057 Uiso 1 1 calc R . .
C44 C 0.5096(4) 1.0013(5) 0.3405(3) 0.0412(19) Uani 1 1 d . . .
H44 H 0.4991 1.0076 0.3061 0.049 Uiso 1 1 calc R A .
C45 C 0.5362(4) 1.1304(5) 0.4565(4) 0.064(3) Uani 1 1 d . A .
H45A H 0.5253 1.1161 0.4875 0.096 Uiso 1 1 calc R . .
H45B H 0.5093 1.1698 0.4404 0.096 Uiso 1 1 calc R . .
H45C H 0.5764 1.1501 0.463 0.096 Uiso 1 1 calc R . .
C46 C 0.4897(4) 0.8097(5) 0.1938(3) 0.035(2) Uani 1 1 d . A .
C47 C 0.4784(3) 0.8638(5) 0.1624(3) 0.0343(18) Uani 1 1 d . . .
C48 C 0.4686(4) 0.9259(5) 0.1270(3) 0.0359(19) Uani 1 1 d . A .
C49 C 0.4137(5) 0.9609(7) 0.1125(6) 0.100(5) Uani 1 1 d . . .
H49 H 0.3811 0.9433 0.1252 0.12 Uiso 1 1 calc R A .
C50 C 0.4065(5) 1.0234(7) 0.0786(5) 0.094(5) Uani 1 1 d . A .
H50 H 0.3692 1.0474 0.0704 0.112 Uiso 1 1 calc R . .
C51 C 0.4507(4) 1.0495(5) 0.0579(3) 0.048(2) Uani 1 1 d . . .
C52 C 0.5043(4) 1.0124(6) 0.0706(3) 0.063(3) Uani 1 1 d . A .
H52 H 0.536 1.0282 0.056 0.076 Uiso 1 1 calc R . .
C53 C 0.5130(5) 0.9519(6) 0.1044(4) 0.073(3) Uani 1 1 d . . .
H53 H 0.5504 0.9281 0.1119 0.087 Uiso 1 1 calc R A .
C54 C 0.4401(5) 1.1176(6) 0.0234(4) 0.072(3) Uani 1 1 d . A .
H54A H 0.4034 1.1102 -0.0005 0.107 Uiso 1 1 calc R . .
H54B H 0.4728 1.1224 0.0061 0.107 Uiso 1 1 calc R . .
H54C H 0.4373 1.164 0.0422 0.107 Uiso 1 1 calc R . .
C55 C 0.4969(4) 0.6498(5) 0.1889(3) 0.036(2) Uani 1 1 d . A .
C56 C 0.4960(4) 0.6013(5) 0.1558(3) 0.040(2) Uani 1 1 d . . .
C57 C 0.5010(4) 0.5454(4) 0.1172(3) 0.041(2) Uani 1 1 d . A .
C58 C 0.4516(4) 0.5125(4) 0.0877(3) 0.0372(18) Uani 1 1 d . . .
H58 H 0.4134 0.5267 0.0916 0.045 Uiso 1 1 calc R A .
C59 C 0.4587(5) 0.4585(5) 0.0524(3) 0.053(2) Uani 1 1 d . A .
H59 H 0.4245 0.4374 0.0326 0.064 Uiso 1 1 calc R . .
C60 C 0.5581(4) 0.5235(5) 0.1091(3) 0.042(2) Uani 1 1 d . . .
H60 H 0.5923 0.5467 0.1277 0.05 Uiso 1 1 calc R A .
C61 C 0.5633(4) 0.4697(5) 0.0748(4) 0.052(2) Uani 1 1 d . A .
H61 H 0.6014 0.4552 0.0707 0.062 Uiso 1 1 calc R . .
C62 C 0.5128(4) 0.4343(5) 0.0449(3) 0.047(2) Uani 1 1 d . . .
C63 C 0.5216(6) 0.3751(7) 0.0055(4) 0.087(4) Uani 1 1 d . A .
H63A H 0.4974 0.3301 0.0079 0.131 Uiso 1 1 calc R . .
H63B H 0.563 0.3602 0.0108 0.131 Uiso 1 1 calc R . .
H63C H 0.5098 0.3976 -0.0271 0.131 Uiso 1 1 calc R . .
C64 C 0.5128(4) 0.6425(5) 0.2950(3) 0.0318(19) Uani 1 1 d . A .
C65 C 0.5195(4) 0.5946(5) 0.3300(3) 0.038(2) Uani 1 1 d . . .
C66 C 0.5309(4) 0.5375(5) 0.3688(3) 0.0353(18) Uani 1 1 d . A .
C67 C 0.4861(4) 0.5051(6) 0.3891(4) 0.062(3) Uani 1 1 d . . .
H67 H 0.4467 0.5204 0.377 0.074 Uiso 1 1 calc R A .
C68 C 0.4973(4) 0.4515(6) 0.4262(4) 0.057(3) Uani 1 1 d . A .
H68 H 0.4651 0.4305 0.4379 0.069 Uiso 1 1 calc R . .
C69 C 0.5533(4) 0.4271(5) 0.4469(3) 0.0401(19) Uani 1 1 d . . .
C70 C 0.5991(4) 0.4583(5) 0.4261(3) 0.045(2) Uani 1 1 d . A .
H70 H 0.6383 0.4423 0.4383 0.054 Uiso 1 1 calc R . .
C71 C 0.5886(3) 0.5123(5) 0.3877(3) 0.0364(18) Uani 1 1 d . . .
H71 H 0.6204 0.5316 0.3746 0.044 Uiso 1 1 calc R A .
C72 C 0.5662(4) 0.3676(5) 0.4887(3) 0.054(2) Uani 1 1 d . A .
H72A H 0.5305 0.3585 0.5015 0.081 Uiso 1 1 calc R . .
H72B H 0.5973 0.3866 0.5149 0.081 Uiso 1 1 calc R . .
H72C H 0.579 0.3198 0.4759 0.081 Uiso 1 1 calc R . .
C73 C 0.7592(3) 0.8688(4) 0.3211(3) 0.0356(18) Uani 1 1 d . . .
H73A H 0.7529 0.8884 0.3529 0.043 Uiso 1 1 calc R . .
H73B H 0.7749 0.9111 0.3041 0.043 Uiso 1 1 calc R . .
C74 C 0.8061(4) 0.8042(5) 0.3309(3) 0.046(2) Uani 1 1 d . . .
H74A H 0.8158 0.7876 0.2996 0.055 Uiso 1 1 calc R . .
H74B H 0.7898 0.76 0.3458 0.055 Uiso 1 1 calc R . .
C75 C 0.8629(4) 0.8323(6) 0.3660(4) 0.065(3) Uani 1 1 d . . .
H75A H 0.8545 0.8414 0.3989 0.078 Uiso 1 1 calc R . .
H75B H 0.8758 0.881 0.3537 0.078 Uiso 1 1 calc R . .
C76 C 0.9141(5) 0.7706(7) 0.3694(5) 0.082(4) Uani 1 1 d . . .
H76A H 0.8998 0.721 0.3781 0.123 Uiso 1 1 calc R . .
H76B H 0.9478 0.7861 0.3946 0.123 Uiso 1 1 calc R . .
H76C H 0.9262 0.7668 0.3378 0.123 Uiso 1 1 calc R . .
C77 C 0.6737(4) 0.7772(4) 0.3149(3) 0.041(2) Uani 1 1 d . . .
H77A H 0.6968 0.7311 0.3111 0.049 Uiso 1 1 calc R . .
H77B H 0.6329 0.768 0.2974 0.049 Uiso 1 1 calc R . .
C78 C 0.6734(4) 0.7879(4) 0.3709(3) 0.0384(18) Uani 1 1 d . . .
H78A H 0.6497 0.833 0.3757 0.046 Uiso 1 1 calc R . .
H78B H 0.7139 0.7954 0.3895 0.046 Uiso 1 1 calc R . .
C79 C 0.6459(5) 0.7139(5) 0.3889(3) 0.056(2) Uani 1 1 d . . .
H79A H 0.667 0.6688 0.3801 0.067 Uiso 1 1 calc R . .
H79B H 0.6043 0.7097 0.3721 0.067 Uiso 1 1 calc R . .
C80 C 0.6496(5) 0.7151(6) 0.4461(3) 0.060(2) Uani 1 1 d . . .
H80A H 0.6907 0.7184 0.4629 0.089 Uiso 1 1 calc R . .
H80B H 0.6321 0.6684 0.4561 0.089 Uiso 1 1 calc R . .
H80C H 0.6281 0.7593 0.4548 0.089 Uiso 1 1 calc R . .
C81 C 0.7072(4) 0.8188(4) 0.2395(3) 0.0372(18) Uani 1 1 d . . .
H81A H 0.7326 0.7732 0.2438 0.045 Uiso 1 1 calc R . .
H81B H 0.7287 0.8594 0.2259 0.045 Uiso 1 1 calc R . .
C82 C 0.6510(4) 0.7998(5) 0.2008(3) 0.0362(17) Uani 1 1 d . . .
H82A H 0.6251 0.7662 0.2156 0.043 Uiso 1 1 calc R . .
H82B H 0.6292 0.8472 0.1902 0.043 Uiso 1 1 calc R . .
C83 C 0.6676(4) 0.7601(5) 0.1563(4) 0.053(2) Uani 1 1 d . . .
H83A H 0.6878 0.7117 0.1671 0.064 Uiso 1 1 calc R . .
H83B H 0.6953 0.7928 0.143 0.064 Uiso 1 1 calc R . .
C84 C 0.6126(5) 0.7432(6) 0.1146(4) 0.058(3) Uani 1 1 d . . .
H84A H 0.587 0.7064 0.1265 0.087 Uiso 1 1 calc R . .
H84B H 0.6257 0.7222 0.0861 0.087 Uiso 1 1 calc R . .
H84C H 0.5908 0.7904 0.1054 0.087 Uiso 1 1 calc R . .
C85 C 0.6562(3) 0.9121(4) 0.2864(3) 0.0342(17) Uani 1 1 d . . .
H85A H 0.617 0.8947 0.2692 0.041 Uiso 1 1 calc R . .
H85B H 0.6528 0.9268 0.32 0.041 Uiso 1 1 calc R . .
C86 C 0.6723(3) 0.9825(4) 0.2605(3) 0.0363(17) Uani 1 1 d . . .
H86A H 0.6759 0.9686 0.2268 0.044 Uiso 1 1 calc R . .
H86B H 0.711 1.0014 0.2779 0.044 Uiso 1 1 calc R . .
C87 C 0.6251(3) 1.0487(4) 0.2580(3) 0.0442(19) Uani 1 1 d . . .
H87A H 0.6162 1.0562 0.2909 0.053 Uiso 1 1 calc R . .
H87B H 0.6421 1.0966 0.2484 0.053 Uiso 1 1 calc R . .
C88 C 0.5674(4) 1.0318(5) 0.2213(3) 0.052(2) Uani 1 1 d . . .
H88A H 0.5732 1.0406 0.1879 0.078 Uiso 1 1 calc R . .
H88B H 0.5363 1.0654 0.228 0.078 Uiso 1 1 calc R . .
H88C H 0.5561 0.9787 0.2247 0.078 Uiso 1 1 calc R . .
C89 C 0.1139(3) 0.8873(4) 0.2136(3) 0.0336(17) Uani 1 1 d . . .
H89A H 0.1531 0.867 0.2285 0.04 Uiso 1 1 calc R . .
H89B H 0.1149 0.9005 0.1793 0.04 Uiso 1 1 calc R . .
C90 C 0.1044(3) 0.9610(5) 0.2406(3) 0.0428(19) Uani 1 1 d . . .
H90A H 0.1013 0.9498 0.2748 0.051 Uiso 1 1 calc R . .
H90B H 0.0679 0.9866 0.2241 0.051 Uiso 1 1 calc R . .
C91 C 0.1581(3) 1.0123(4) 0.2396(3) 0.0426(17) Uani 1 1 d . . .
H91A H 0.1935 0.9877 0.259 0.051 Uiso 1 1 calc R . .
H91B H 0.1637 1.0164 0.2054 0.051 Uiso 1 1 calc R . .
C92 C 0.1529(4) 1.0907(5) 0.2593(3) 0.058(2) Uani 1 1 d . . .
H92A H 0.121 1.1179 0.2378 0.087 Uiso 1 1 calc R . .
H92B H 0.1898 1.1182 0.2606 0.087 Uiso 1 1 calc R . .
H92C H 0.1444 1.0872 0.2922 0.087 Uiso 1 1 calc R . .
C93 C 0.0617(3) 0.8021(5) 0.2663(3) 0.0391(19) Uani 1 1 d . . .
H93A H 0.0404 0.8442 0.2786 0.047 Uiso 1 1 calc R . .
H93B H 0.0368 0.7562 0.2647 0.047 Uiso 1 1 calc R . .
C94 C 0.1187(4) 0.7874(5) 0.3040(3) 0.0386(18) Uani 1 1 d . . .
H94A H 0.1403 0.7446 0.2927 0.046 Uiso 1 1 calc R . .
H94B H 0.144 0.8331 0.3066 0.046 Uiso 1 1 calc R . .
C95 C 0.1058(4) 0.7686(5) 0.3540(3) 0.048(2) Uani 1 1 d . . .
H95A H 0.0843 0.7197 0.352 0.058 Uiso 1 1 calc R . .
H95B H 0.0802 0.8085 0.3633 0.058 Uiso 1 1 calc R . .
C96 C 0.1634(4) 0.7624(6) 0.3950(3) 0.054(2) Uani 1 1 d . . .
H96A H 0.1894 0.7236 0.3856 0.081 Uiso 1 1 calc R . .
H96B H 0.1529 0.7481 0.4261 0.081 Uiso 1 1 calc R . .
H96C H 0.1837 0.8115 0.3986 0.081 Uiso 1 1 calc R . .
C97 C 0.0896(4) 0.7522(5) 0.1889(3) 0.047(2) Uani 1 1 d . . .
H97A H 0.0628 0.7094 0.1919 0.057 Uiso 1 1 calc R . .
H97B H 0.129 0.7383 0.2076 0.057 Uiso 1 1 calc R . .
C98 C 0.0933(4) 0.7608(5) 0.1343(3) 0.049(2) Uani 1 1 d . . .
H98A H 0.1255 0.7962 0.1311 0.059 Uiso 1 1 calc R . .
H98B H 0.0561 0.7818 0.1155 0.059 Uiso 1 1 calc R . .
C99 C 0.1053(5) 0.6803(6) 0.1136(4) 0.071(3) Uani 1 1 d . . .
H99A H 0.1401 0.6572 0.1348 0.085 Uiso 1 1 calc R . .
H99B H 0.0712 0.6467 0.1139 0.085 Uiso 1 1 calc R . .
C100 C 0.1159(5) 0.6868(7) 0.0609(4) 0.077(3) Uani 1 1 d . . .
H10A H 0.0797 0.7031 0.0391 0.116 Uiso 1 1 calc R . .
H10B H 0.128 0.6372 0.0503 0.116 Uiso 1 1 calc R . .
H10C H 0.1469 0.7242 0.06 0.116 Uiso 1 1 calc R . .
C101 C 0.0070(4) 0.8486(5) 0.1834(3) 0.046(2) Uani 1 1 d . . .
H10D H -0.0076 0.8905 0.2015 0.056 Uiso 1 1 calc R . .
H10E H 0.0121 0.8691 0.1515 0.056 Uiso 1 1 calc R . .
C102 C -0.0405(4) 0.7850(6) 0.1740(4) 0.058(3) Uani 1 1 d . . .
H10F H -0.0255 0.741 0.158 0.07 Uiso 1 1 calc R . .
H10G H -0.0493 0.7676 0.2055 0.07 Uiso 1 1 calc R . .
C103 C -0.0971(5) 0.8154(8) 0.1409(6) 0.113(6) Uani 1 1 d . . .
H10H H -0.0893 0.8277 0.1081 0.135 Uiso 1 1 calc R . .
H10I H -0.1097 0.8627 0.1551 0.135 Uiso 1 1 calc R . .
C104 C -0.1470(6) 0.7552(9) 0.1358(8) 0.130(7) Uani 1 1 d . . .
H10J H -0.1319 0.7056 0.128 0.194 Uiso 1 1 calc R . .
H10K H -0.1796 0.7703 0.1096 0.194 Uiso 1 1 calc R . .
H10L H -0.1608 0.7516 0.1667 0.194 Uiso 1 1 calc R . .
C105 C 0.4082(6) 0.4922(7) 0.2563(7) 0.0495(7) Uani 0.5 1 d PD A .
H10M H 0.4063 0.5158 0.2238 0.059 Uiso 0.5 1 calc PR . .
H10N H 0.4483 0.4998 0.2758 0.059 Uiso 0.5 1 calc PR . .
Cl1 Cl 0.35522(16) 0.5380(2) 0.28703(16) 0.0495(7) Uani 0.5 1 d PD . .
Cl2 Cl 0.39359(15) 0.3948(2) 0.24920(19) 0.0495(7) Uani 0.5 1 d PD . .
C107 C 0.4202(5) 0.2563(6) 0.5712(3) 0.055(2) Uani 1 1 d . . .
H10O H 0.4349 0.2039 0.5688 0.066 Uiso 1 1 calc R . .
H10P H 0.4486 0.2834 0.5967 0.066 Uiso 1 1 calc R . .
Cl5 Cl 0.41586(13) 0.30409(15) 0.51335(9) 0.0641(7) Uani 1 1 d . . .
Cl6 Cl 0.35108(14) 0.2527(2) 0.58887(11) 0.0738(8) Uani 1 1 d . . .
C108 C 0.3486(4) 0.7541(6) 0.4226(4) 0.053(2) Uani 1 1 d . . .
H10Q H 0.3177 0.7291 0.3981 0.064 Uiso 1 1 calc R . .
H10R H 0.3381 0.8085 0.4241 0.064 Uiso 1 1 calc R . .
Cl7 Cl 0.41766(13) 0.7463(2) 0.40360(11) 0.0693(7) Uani 1 1 d . . .
Cl8 Cl 0.35078(13) 0.71125(14) 0.48150(10) 0.0628(7) Uani 1 1 d . . .
C106 C 0.3707(8) 1.0494(9) 0.2720(7) 0.1309(14) Uani 1 1 d . . .
H10S H 0.3593 0.9956 0.2751 0.157 Uiso 1 1 calc R B 1
H10T H 0.4027 1.0606 0.3003 0.157 Uiso 1 1 calc R B 1
Cl4 Cl 0.3113(2) 1.1050(2) 0.27790(17) 0.1309(14) Uani 1 1 d . C .
Cl3A Cl 0.3994(2) 1.0570(3) 0.21959(19) 0.0816(11) Uani 0.6 1 d P C 1
Cl3B Cl 0.4177(3) 1.1181(5) 0.2446(3) 0.0816(11) Uani 0.4 1 d P C 2

loop_
_atom_site_aniso_label
_atom_site_aniso_U_11
_atom_site_aniso_U_22
_atom_site_aniso_U_33
_atom_site_aniso_U_23
_atom_site_aniso_U_13
_atom_site_aniso_U_12
Pt1 0.02996(14) 0.03237(13) 0.02657(16) 0.00033(13) 0.00387(11) -0.00112(13)
Pt2 0.03184(15) 0.03514(16) 0.02803(16) -0.00211(14) 0.00754(12) -0.00534(14)
Pb1A 0.0317(6) 0.0298(6) 0.0254(7) -0.0036(4) 0.0112(5) -0.0061(4)
O1A 0.041(2) 0.053(2) 0.045(3) -0.002(3) 0.019(2) -0.005(3)
O2A 0.041(2) 0.053(2) 0.045(3) -0.002(3) 0.019(2) -0.005(3)
Pb1B 0.0345(2) 0.0348(2) 0.0319(2) 0.00046(17) 0.01034(19) -0.00216(17)
O1B 0.041(2) 0.053(2) 0.045(3) -0.002(3) 0.019(2) -0.005(3)
O2B 0.041(2) 0.053(2) 0.045(3) -0.002(3) 0.019(2) -0.005(3)
N1 0.029(3) 0.035(3) 0.031(3) 0.001(3) 0.007(2) -0.005(2)
N2 0.029(3) 0.041(3) 0.047(4) 0.011(3) -0.004(3) -0.006(3)
C1 0.027(4) 0.039(5) 0.043(6) -0.001(4) 0.003(4) -0.004(3)
C2 0.032(4) 0.053(5) 0.034(5) 0.001(4) 0.007(4) -0.004(4)
C3 0.023(4) 0.038(4) 0.045(5) 0.005(3) 0.008(3) 0.003(3)
C4 0.040(5) 0.062(6) 0.051(6) 0.002(4) 0.013(4) -0.005(4)
C5 0.035(5) 0.040(5) 0.109(10) -0.001(5) 0.018(5) -0.007(4)
C6 0.022(4) 0.052(5) 0.076(7) 0.021(5) 0.003(4) 0.003(3)
C7 0.048(5) 0.057(5) 0.050(6) 0.019(4) 0.000(4) -0.001(4)
C8 0.051(5) 0.045(5) 0.052(6) 0.003(4) 0.004(4) 0.001(4)
C9 0.041(5) 0.070(6) 0.124(10) 0.051(7) -0.006(6) -0.002(4)
C10 0.047(5) 0.043(5) 0.033(5) 0.008(4) 0.005(4) 0.002(4)
C11 0.041(5) 0.040(4) 0.030(4) -0.003(4) 0.003(3) 0.002(4)
C12 0.037(4) 0.039(4) 0.024(4) -0.007(3) 0.001(3) -0.003(3)
C13 0.038(5) 0.054(5) 0.054(6) -0.006(4) 0.007(4) 0.005(4)
C14 0.044(5) 0.049(4) 0.037(5) -0.015(4) 0.005(4) -0.011(4)
C15 0.041(4) 0.046(4) 0.028(4) -0.008(3) -0.001(3) 0.008(3)
C16 0.030(4) 0.065(5) 0.059(6) -0.033(5) -0.010(4) 0.009(4)
C17 0.032(4) 0.068(6) 0.067(6) -0.025(5) 0.000(4) 0.015(4)
C18 0.052(5) 0.066(6) 0.053(6) -0.016(5) 0.005(4) 0.008(4)
C19 0.041(5) 0.041(4) 0.026(5) -0.005(4) 0.001(4) -0.007(4)
C20 0.047(5) 0.038(4) 0.026(4) 0.000(3) -0.001(3) -0.008(3)
C21 0.044(4) 0.030(4) 0.029(4) -0.005(3) 0.012(3) -0.009(3)
C22 0.050(5) 0.043(4) 0.037(5) -0.004(4) 0.003(4) -0.016(4)
C23 0.053(5) 0.054(5) 0.029(4) 0.000(4) 0.002(4) -0.004(4)
C24 0.074(6) 0.036(4) 0.028(4) -0.003(3) 0.012(4) -0.015(4)
C25 0.057(5) 0.053(5) 0.041(5) -0.005(4) 0.020(4) -0.009(4)
C26 0.054(5) 0.039(4) 0.056(6) 0.002(4) 0.018(4) -0.006(4)
C27 0.101(8) 0.068(6) 0.045(6) 0.012(5) 0.021(5) -0.021(6)
C28 0.039(4) 0.026(4) 0.032(5) 0.005(3) 0.004(3) -0.014(3)
C29 0.038(4) 0.038(4) 0.041(5) 0.003(4) 0.015(4) -0.005(3)
C30 0.040(4) 0.037(4) 0.041(5) 0.000(3) 0.016(4) -0.006(3)
C31 0.030(4) 0.051(5) 0.057(5) -0.012(4) 0.000(4) -0.004(3)
C32 0.061(6) 0.047(5) 0.054(6) -0.012(4) 0.019(5) 0.002(4)
C33 0.068(6) 0.050(5) 0.058(6) -0.015(4) 0.016(5) -0.019(5)
C34 0.043(5) 0.066(6) 0.064(6) -0.008(5) 0.015(4) -0.023(4)
C35 0.028(4) 0.054(5) 0.044(5) -0.007(4) 0.007(3) -0.009(3)
C36 0.102(9) 0.070(7) 0.079(8) -0.043(6) 0.019(7) -0.031(6)
C37 0.036(5) 0.037(5) 0.022(4) -0.002(4) 0.006(3) -0.007(4)
C38 0.027(4) 0.046(5) 0.032(5) 0.005(4) 0.005(3) -0.013(3)
C39 0.036(4) 0.039(4) 0.038(5) -0.005(3) 0.022(3) -0.005(3)
C40 0.047(5) 0.048(5) 0.033(5) -0.008(4) 0.000(4) 0.006(4)
C41 0.052(5) 0.068(6) 0.034(5) -0.012(4) -0.004(4) 0.012(4)
C42 0.021(4) 0.040(4) 0.076(7) -0.014(4) 0.006(4) -0.004(3)
C43 0.054(5) 0.046(5) 0.039(5) -0.002(4) -0.001(4) -0.001(4)
C44 0.042(4) 0.049(5) 0.031(4) 0.000(3) 0.002(3) -0.004(3)
C45 0.052(5) 0.055(5) 0.081(7) -0.036(5) 0.002(5) -0.002(4)
C46 0.032(4) 0.040(5) 0.035(5) 0.003(4) 0.008(4) -0.007(3)
C47 0.025(4) 0.039(4) 0.036(5) 0.001(4) -0.001(3) 0.002(3)
C48 0.029(4) 0.036(4) 0.039(5) 0.003(3) -0.002(3) 0.009(3)
C49 0.066(8) 0.078(8) 0.169(14) 0.068(9) 0.054(8) 0.029(6)
C50 0.048(6) 0.095(8) 0.135(11) 0.075(8) 0.012(6) 0.029(6)
C51 0.054(5) 0.041(4) 0.043(5) 0.017(4) -0.003(4) -0.001(4)
C52 0.068(6) 0.078(7) 0.049(6) 0.026(5) 0.025(5) 0.019(5)
C53 0.057(6) 0.073(7) 0.096(9) 0.041(6) 0.034(6) 0.026(5)
C54 0.082(7) 0.060(6) 0.067(7) 0.030(5) 0.003(6) 0.015(5)
C55 0.031(4) 0.038(4) 0.040(5) 0.007(4) 0.009(4) 0.007(3)
C56 0.049(5) 0.029(4) 0.041(5) 0.001(4) 0.004(4) 0.006(3)
C57 0.062(6) 0.029(4) 0.033(4) 0.006(3) 0.010(4) 0.011(4)
C58 0.036(4) 0.040(4) 0.034(4) -0.007(3) 0.003(3) 0.011(3)
C59 0.067(6) 0.044(5) 0.040(5) 0.002(4) -0.012(4) 0.001(4)
C60 0.043(5) 0.041(4) 0.041(5) 0.001(4) 0.007(4) 0.009(4)
C61 0.049(5) 0.055(5) 0.056(6) 0.013(4) 0.018(4) 0.022(4)
C62 0.066(6) 0.041(4) 0.037(5) 0.005(4) 0.012(4) 0.021(4)
C63 0.113(9) 0.078(7) 0.069(7) -0.023(6) 0.016(7) 0.033(7)
C64 0.023(4) 0.029(4) 0.043(5) 0.008(4) 0.006(4) 0.000(3)
C65 0.035(4) 0.040(4) 0.038(5) -0.004(4) 0.009(4) -0.005(3)
C66 0.038(4) 0.039(4) 0.028(4) -0.003(3) 0.003(3) -0.014(3)
C67 0.028(4) 0.090(7) 0.059(6) 0.037(5) -0.011(4) -0.012(4)
C68 0.039(5) 0.071(6) 0.063(6) 0.030(5) 0.010(4) -0.014(4)
C69 0.049(5) 0.048(4) 0.023(4) -0.001(3) 0.007(3) -0.006(4)
C70 0.031(4) 0.053(5) 0.050(5) 0.012(4) 0.005(4) -0.002(3)
C71 0.032(4) 0.045(4) 0.036(4) 0.012(3) 0.018(3) 0.003(3)
C72 0.061(6) 0.052(5) 0.047(5) 0.018(4) 0.006(4) -0.001(4)
C73 0.017(3) 0.037(4) 0.049(5) -0.005(3) -0.003(3) -0.004(3)
C74 0.041(4) 0.044(4) 0.048(5) -0.003(4) -0.002(4) 0.006(4)
C75 0.048(5) 0.066(6) 0.066(6) -0.010(5) -0.024(4) 0.008(4)
C76 0.048(6) 0.092(9) 0.092(9) 0.000(6) -0.020(6) 0.033(6)
C77 0.036(4) 0.042(4) 0.043(5) 0.010(3) 0.004(3) -0.007(3)
C78 0.045(4) 0.032(4) 0.036(4) -0.009(3) 0.002(3) -0.012(3)
C79 0.070(6) 0.065(6) 0.030(5) 0.006(4) 0.000(4) -0.014(5)
C80 0.085(7) 0.063(5) 0.034(5) 0.011(4) 0.018(5) -0.004(5)
C81 0.032(4) 0.035(4) 0.042(5) -0.001(3) 0.002(3) 0.000(3)
C82 0.042(4) 0.038(4) 0.030(4) -0.003(3) 0.010(3) -0.002(3)
C83 0.059(6) 0.053(5) 0.049(6) -0.010(4) 0.014(5) -0.002(4)
C84 0.074(7) 0.061(5) 0.043(5) -0.016(5) 0.018(5) -0.020(5)
C85 0.023(3) 0.036(4) 0.042(4) -0.003(3) 0.002(3) -0.005(3)
C86 0.032(4) 0.044(4) 0.034(4) 0.000(3) 0.009(3) -0.002(3)
C87 0.036(4) 0.038(4) 0.060(5) 0.010(4) 0.011(4) 0.003(3)
C88 0.058(5) 0.055(5) 0.045(5) 0.012(4) 0.010(4) 0.000(4)
C89 0.026(4) 0.045(4) 0.030(4) 0.005(3) 0.004(3) 0.000(3)
C90 0.027(4) 0.051(5) 0.050(5) 0.008(4) 0.006(3) 0.000(3)
C91 0.047(4) 0.043(4) 0.037(4) 0.001(3) 0.007(3) -0.006(3)
C92 0.069(6) 0.047(5) 0.057(6) -0.003(4) 0.010(4) 0.002(4)
C93 0.033(4) 0.043(4) 0.042(4) 0.012(3) 0.010(4) -0.005(3)
C94 0.035(4) 0.044(4) 0.033(4) 0.006(3) -0.001(3) -0.003(3)
C95 0.046(5) 0.053(5) 0.044(5) 0.012(4) 0.006(4) -0.003(4)
C96 0.065(6) 0.064(6) 0.032(5) 0.010(4) 0.005(4) 0.007(4)
C97 0.041(4) 0.046(4) 0.047(5) -0.008(4) -0.012(4) 0.006(4)
C98 0.050(5) 0.054(5) 0.037(5) 0.003(4) -0.010(4) 0.014(4)
C99 0.088(7) 0.063(6) 0.051(6) -0.004(5) -0.009(5) 0.026(5)
C100 0.087(8) 0.082(7) 0.058(7) -0.009(6) 0.002(6) 0.008(6)
C101 0.041(5) 0.049(5) 0.045(5) 0.010(4) -0.002(4) -0.004(4)
C102 0.040(5) 0.066(6) 0.060(6) 0.013(5) -0.011(4) -0.020(4)
C103 0.047(6) 0.107(10) 0.155(13) 0.066(9) -0.051(7) -0.038(6)
C104 0.053(7) 0.111(10) 0.194(18) 0.060(11) -0.048(9) -0.030(7)
C105 0.0428(15) 0.0425(13) 0.0739(18) -0.0080(13) 0.0375(14) -0.0012(10)
Cl1 0.0428(15) 0.0425(13) 0.0739(18) -0.0080(13) 0.0375(14) -0.0012(10)
Cl2 0.0428(15) 0.0425(13) 0.0739(18) -0.0080(13) 0.0375(14) -0.0012(10)
C107 0.072(6) 0.053(5) 0.035(5) -0.002(4) -0.003(5) -0.004(5)
Cl5 0.0821(17) 0.0599(14) 0.0479(14) 0.0034(11) 0.0068(12) -0.0195(12)
Cl6 0.0635(16) 0.1007(19) 0.0545(18) 0.0125(16) 0.0054(13) -0.0107(16)
C108 0.050(5) 0.058(5) 0.046(6) -0.003(4) -0.001(4) -0.018(4)
Cl7 0.0593(16) 0.1046(19) 0.0437(15) 0.0033(15) 0.0098(12) -0.0110(15)
Cl8 0.0863(18) 0.0552(12) 0.0488(14) -0.0023(10) 0.0181(13) -0.0225(12)
C106 0.151(3) 0.091(2) 0.167(4) 0.008(2) 0.070(3) 0.049(2)
Cl4 0.151(3) 0.091(2) 0.167(4) 0.008(2) 0.070(3) 0.049(2)
Cl3A 0.066(2) 0.115(3) 0.063(2) 0.025(2) 0.0127(18) 0.007(2)
Cl3B 0.066(2) 0.115(3) 0.063(2) 0.025(2) 0.0127(18) 0.007(2)

loop_
_atom_type_symbol
_atom_type_description
_atom_type_scat_dispersion_real
_atom_type_scat_dispersion_imag
_atom_type_scat_source
C C 0.0033 0.0016 'International Tables Vol C Tables 4.2.6.8 and 6.1.1.4'
H H 0 0 'International Tables Vol C Tables 4.2.6.8 and 6.1.1.4'
Cl Cl 0.1484 0.1585 'International Tables Vol C Tables 4.2.6.8 and 6.1.1.4'
N N 0.0061 0.0033 'International Tables Vol C Tables 4.2.6.8 and 6.1.1.4'
Pb Pb -3.3944 10.1111 'International Tables Vol C Tables 4.2.6.8 and 6.1.1.4'
Pt Pt -1.7033 8.3905 'International Tables Vol C Tables 4.2.6.8 and 6.1.1.4'
O O 0.0106 0.006 'International Tables Vol C Tables 4.2.6.8 and 6.1.1.4'

loop_
_geom_angle_atom_site_label_1
_geom_angle_atom_site_label_2
_geom_angle_atom_site_label_3
_geom_angle
_geom_angle_site_symmetry_1
_geom_angle_site_symmetry_3
_geom_angle_publ_flag
C46 Pt1 C64 177.6(4) . . ?
C46 Pt1 C55 88.1(4) . . ?
C64 Pt1 C55 91.1(3) . . ?
C46 Pt1 C37 88.8(3) . . ?
C64 Pt1 C37 92.0(4) . . ?
C55 Pt1 C37 176.5(4) . . ?
C46 Pt1 Pb1A 77.4(2) . . ?
C64 Pt1 Pb1A 100.3(2) . . ?
C55 Pt1 Pb1A 85.3(2) . . ?
C37 Pt1 Pb1A 95.8(3) . . ?
C46 Pt1 Pb1B 99.1(2) . . ?
C64 Pt1 Pb1B 79.0(2) . . ?
C55 Pt1 Pb1B 108.3(2) . . ?
C37 Pt1 Pb1B 73.9(2) . . ?
Pb1A Pt1 Pb1B 31.28(2) . . ?
C1 Pt2 C10 89.3(4) . . ?
C1 Pt2 C28 89.6(3) . . ?
C10 Pt2 C28 178.6(4) . . ?
C1 Pt2 C19 177.1(4) . . ?
C10 Pt2 C19 91.1(3) . . ?
C28 Pt2 C19 90.1(3) . . ?
C1 Pt2 Pb1B 95.4(2) . . ?
C10 Pt2 Pb1B 100.5(3) . . ?
C28 Pt2 Pb1B 78.7(2) . . ?
C19 Pt2 Pb1B 87.3(2) . . ?
C1 Pt2 Pb1A 71.8(2) . . ?
C10 Pt2 Pb1A 80.7(3) . . ?
C28 Pt2 Pb1A 98.2(2) . . ?
C19 Pt2 Pb1A 111.1(3) . . ?
Pb1B Pt2 Pb1A 30.84(2) . . ?
O1A Pb1A O2A 99.1(8) . . ?
O1A Pb1A Pt1 81.2(5) . . ?
O2A Pb1A Pt1 84.6(5) . . ?
O1A Pb1A Pt2 72.1(5) . . ?
O2A Pb1A Pt2 82.1(5) . . ?
Pt1 Pb1A Pt2 147.68(5) . . ?
Cl1 O1A Pb1A 128.4(10) . . ?
O2B Pb1B O1B 92.0(3) . . ?
O2B Pb1B Pt2 83.60(18) . . ?
O1B Pb1B Pt2 77.78(16) . . ?
O2B Pb1B Pt1 83.39(18) . . ?
O1B Pb1B Pt1 75.73(16) . . ?
Pt2 Pb1B Pt1 149.949(19) . . ?
C81 N1 C77 108.6(6) . . ?
C81 N1 C85 111.4(6) . . ?
C77 N1 C85 108.9(5) . . ?
C81 N1 C73 109.3(6) . . ?
C77 N1 C73 109.9(6) . . ?
C85 N1 C73 108.7(5) . . ?
C97 N2 C89 108.5(6) . . ?
C97 N2 C101 110.3(6) . . ?
C89 N2 C101 109.7(5) . . ?
C97 N2 C93 109.4(6) . . ?
C89 N2 C93 110.6(6) . . ?
C101 N2 C93 108.3(6) . . ?
C2 C1 Pt2 176.4(8) . . ?
C1 C2 C3 174.1(10) . . ?
C8 C3 C4 116.7(8) . . ?
C8 C3 C2 122.5(8) . . ?
C4 C3 C2 120.8(8) . . ?
C5 C4 C3 120.6(9) . . ?
C5 C4 H4 119.7 . . ?
C3 C4 H4 119.7 . . ?
C6 C5 C4 121.6(9) . . ?
C6 C5 H5 119.2 . . ?
C4 C5 H5 119.2 . . ?
C7 C6 C5 117.0(8) . . ?
C7 C6 C9 124.5(10) . . ?
C5 C6 C9 118.5(9) . . ?
C6 C7 C8 123.3(9) . . ?
C6 C7 H7 118.3 . . ?
C8 C7 H7 118.3 . . ?
C3 C8 C7 120.7(8) . . ?
C3 C8 H8 119.6 . . ?
C7 C8 H8 119.6 . . ?
C6 C9 H9A 109.5 . . ?
C6 C9 H9B 109.5 . . ?
H9A C9 H9B 109.5 . . ?
C6 C9 H9C 109.5 . . ?
H9A C9 H9C 109.5 . . ?
H9B C9 H9C 109.5 . . ?
C11 C10 Pt2 173.5(8) . . ?
C10 C11 C12 175.4(9) . . ?
C16 C12 C13 116.5(7) . . ?
C16 C12 C11 122.4(8) . . ?
C13 C12 C11 121.0(8) . . ?
C14 C13 C12 120.9(8) . . ?
C14 C13 H13 119.6 . . ?
C12 C13 H13 119.6 . . ?
C15 C14 C13 122.2(8) . . ?
C15 C14 H14 118.9 . . ?
C13 C14 H14 118.9 . . ?
C14 C15 C17 119.2(7) . . ?
C14 C15 C18 120.9(7) . . ?
C17 C15 C18 119.9(7) . . ?
C12 C16 C17 121.3(8) . . ?
C12 C16 H16 119.3 . . ?
C17 C16 H16 119.3 . . ?
C15 C17 C16 119.9(8) . . ?
C15 C17 H17 120.1 . . ?
C16 C17 H17 120.1 . . ?
C15 C18 H18A 109.5 . . ?
C15 C18 H18B 109.5 . . ?
H18A C18 H18B 109.5 . . ?
C15 C18 H18C 109.5 . . ?
H18A C18 H18C 109.5 . . ?
H18B C18 H18C 109.5 . . ?
C20 C19 Pt2 177.5(8) . . ?
C19 C20 C21 176.4(9) . . ?
C26 C21 C22 116.8(8) . . ?
C26 C21 C20 120.7(8) . . ?
C22 C21 C20 122.4(8) . . ?
C21 C22 C23 121.4(8) . . ?
C21 C22 H22 119.3 . . ?
C23 C22 H22 119.3 . . ?
C24 C23 C22 119.9(8) . . ?
C24 C23 H23 120 . . ?
C22 C23 H23 120 . . ?
C25 C24 C23 119.0(8) . . ?
C25 C24 C27 121.3(9) . . ?
C23 C24 C27 119.6(9) . . ?
C24 C25 C26 121.0(8) . . ?
C24 C25 H25 119.5 . . ?
C26 C25 H25 119.5 . . ?
C21 C26 C25 121.6(9) . . ?
C21 C26 H26 119.2 . . ?
C25 C26 H26 119.2 . . ?
C24 C27 H27A 109.5 . . ?
C24 C27 H27B 109.5 . . ?
H27A C27 H27B 109.5 . . ?
C24 C27 H27C 109.5 . . ?
H27A C27 H27C 109.5 . . ?
H27B C27 H27C 109.5 . . ?
C29 C28 Pt2 175.6(8) . . ?
C28 C29 C30 176.9(9) . . ?
C35 C30 C31 117.8(8) . . ?
C35 C30 C29 122.6(8) . . ?
C31 C30 C29 119.7(8) . . ?
C32 C31 C30 120.6(8) . . ?
C32 C31 H31 119.7 . . ?
C30 C31 H31 119.7 . . ?
C31 C32 C33 121.0(8) . . ?
C31 C32 H32 119.5 . . ?
C33 C32 H32 119.5 . . ?
C34 C33 C32 117.2(8) . . ?
C34 C33 C36 122.7(10) . . ?
C32 C33 C36 120.1(9) . . ?
C33 C34 C35 121.8(9) . . ?
C33 C34 H34 119.1 . . ?
C35 C34 H34 119.1 . . ?
C30 C35 C34 121.6(8) . . ?
C30 C35 H35 119.2 . . ?
C34 C35 H35 119.2 . . ?
C33 C36 H36A 109.5 . . ?
C33 C36 H36B 109.5 . . ?
H36A C36 H36B 109.5 . . ?
C33 C36 H36C 109.5 . . ?
H36A C36 H36C 109.5 . . ?
H36B C36 H36C 109.5 . . ?
C38 C37 Pt1 177.2(8) . . ?
C37 C38 C39 174.4(9) . . ?
C44 C39 C40 118.3(8) . . ?
C44 C39 C38 120.1(8) . . ?
C40 C39 C38 121.6(8) . . ?
C41 C40 C39 119.9(8) . . ?
C41 C40 H40 120.1 . . ?
C39 C40 H40 120.1 . . ?
C42 C41 C40 122.2(8) . . ?
C42 C41 H41 118.9 . . ?
C40 C41 H41 118.9 . . ?
C41 C42 C43 116.7(8) . . ?
C41 C42 C45 121.3(9) . . ?
C43 C42 C45 122.0(8) . . ?
C42 C43 C44 122.4(8) . . ?
C42 C43 H43 118.8 . . ?
C44 C43 H43 118.8 . . ?
C39 C44 C43 120.4(8) . . ?
C39 C44 H44 119.8 . . ?
C43 C44 H44 119.8 . . ?
C42 C45 H45A 109.5 . . ?
C42 C45 H45B 109.5 . . ?
H45A C45 H45B 109.5 . . ?
C42 C45 H45C 109.5 . . ?
H45A C45 H45C 109.5 . . ?
H45B C45 H45C 109.5 . . ?
C47 C46 Pt1 176.4(8) . . ?
C46 C47 C48 177.2(8) . . ?
C53 C48 C49 116.3(9) . . ?
C53 C48 C47 121.5(7) . . ?
C49 C48 C47 122.2(8) . . ?
C48 C49 C50 120.2(10) . . ?
C48 C49 H49 119.9 . . ?
C50 C49 H49 119.9 . . ?
C51 C50 C49 122.8(10) . . ?
C51 C50 H50 118.6 . . ?
C49 C50 H50 118.6 . . ?
C50 C51 C52 116.7(8) . . ?
C50 C51 C54 119.6(9) . . ?
C52 C51 C54 123.6(9) . . ?
C51 C52 C53 121.8(9) . . ?
C51 C52 H52 119.1 . . ?
C53 C52 H52 119.1 . . ?
C48 C53 C52 122.0(9) . . ?
C48 C53 H53 119 . . ?
C52 C53 H53 119 . . ?
C51 C54 H54A 109.5 . . ?
C51 C54 H54B 109.5 . . ?
H54A C54 H54B 109.5 . . ?
C51 C54 H54C 109.5 . . ?
H54A C54 H54C 109.5 . . ?
H54B C54 H54C 109.5 . . ?
C56 C55 Pt1 176.9(8) . . ?
C55 C56 C57 174.5(9) . . ?
C58 C57 C60 118.1(8) . . ?
C58 C57 C56 122.0(8) . . ?
C60 C57 C56 119.9(8) . . ?
C57 C58 C59 119.8(8) . . ?
C57 C58 H58 120.1 . . ?
C59 C58 H58 120.1 . . ?
C62 C59 C58 123.6(9) . . ?
C62 C59 H59 118.2 . . ?
C58 C59 H59 118.2 . . ?
C61 C60 C57 120.3(9) . . ?
C61 C60 H60 119.8 . . ?
C57 C60 H60 119.8 . . ?
C60 C61 C62 122.0(8) . . ?
C60 C61 H61 119 . . ?
C62 C61 H61 119 . . ?
C59 C62 C61 116.1(8) . . ?
C59 C62 C63 124.3(9) . . ?
C61 C62 C63 119.5(9) . . ?
C62 C63 H63A 109.5 . . ?
C62 C63 H63B 109.5 . . ?
H63A C63 H63B 109.5 . . ?
C62 C63 H63C 109.5 . . ?
H63A C63 H63C 109.5 . . ?
H63B C63 H63C 109.5 . . ?
C65 C64 Pt1 174.2(8) . . ?
C64 C65 C66 175.9(9) . . ?
C67 C66 C71 116.7(8) . . ?
C67 C66 C65 122.7(8) . . ?
C71 C66 C65 120.6(7) . . ?
C68 C67 C66 122.3(8) . . ?
C68 C67 H67 118.8 . . ?
C66 C67 H67 118.8 . . ?
C67 C68 C69 122.9(8) . . ?
C67 C68 H68 118.5 . . ?
C69 C68 H68 118.5 . . ?
C68 C69 C70 115.5(8) . . ?
C68 C69 C72 123.2(8) . . ?
C70 C69 C72 121.3(8) . . ?
C71 C70 C69 122.5(8) . . ?
C71 C70 H70 118.8 . . ?
C69 C70 H70 118.8 . . ?
C70 C71 C66 120.1(7) . . ?
C70 C71 H71 119.9 . . ?
C66 C71 H71 119.9 . . ?
C69 C72 H72A 109.5 . . ?
C69 C72 H72B 109.5 . . ?
H72A C72 H72B 109.5 . . ?
C69 C72 H72C 109.5 . . ?
H72A C72 H72C 109.5 . . ?
H72B C72 H72C 109.5 . . ?
N1 C73 C74 114.7(6) . . ?
N1 C73 H73A 108.6 . . ?
C74 C73 H73A 108.6 . . ?
N1 C73 H73B 108.6 . . ?
C74 C73 H73B 108.6 . . ?
H73A C73 H73B 107.6 . . ?
C73 C74 C75 110.8(7) . . ?
C73 C74 H74A 109.5 . . ?
C75 C74 H74A 109.5 . . ?
C73 C74 H74B 109.5 . . ?
C75 C74 H74B 109.5 . . ?
H74A C74 H74B 108.1 . . ?
C74 C75 C76 110.5(8) . . ?
C74 C75 H75A 109.5 . . ?
C76 C75 H75A 109.5 . . ?
C74 C75 H75B 109.5 . . ?
C76 C75 H75B 109.5 . . ?
H75A C75 H75B 108.1 . . ?
C75 C76 H76A 109.5 . . ?
C75 C76 H76B 109.5 . . ?
H76A C76 H76B 109.5 . . ?
C75 C76 H76C 109.5 . . ?
H76A C76 H76C 109.5 . . ?
H76B C76 H76C 109.5 . . ?
N1 C77 C78 115.5(6) . . ?
N1 C77 H77A 108.4 . . ?
C78 C77 H77A 108.4 . . ?
N1 C77 H77B 108.4 . . ?
C78 C77 H77B 108.4 . . ?
H77A C77 H77B 107.5 . . ?
C77 C78 C79 107.5(6) . . ?
C77 C78 H78A 110.2 . . ?
C79 C78 H78A 110.2 . . ?
C77 C78 H78B 110.2 . . ?
C79 C78 H78B 110.2 . . ?
H78A C78 H78B 108.5 . . ?
C78 C79 C80 111.6(7) . . ?
C78 C79 H79A 109.3 . . ?
C80 C79 H79A 109.3 . . ?
C78 C79 H79B 109.3 . . ?
C80 C79 H79B 109.3 . . ?
H79A C79 H79B 108 . . ?
C79 C80 H80A 109.5 . . ?
C79 C80 H80B 109.5 . . ?
H80A C80 H80B 109.5 . . ?
C79 C80 H80C 109.5 . . ?
H80A C80 H80C 109.5 . . ?
H80B C80 H80C 109.5 . . ?
N1 C81 C82 117.4(7) . . ?
N1 C81 H81A 108 . . ?
C82 C81 H81A 108 . . ?
N1 C81 H81B 108 . . ?
C82 C81 H81B 108 . . ?
H81A C81 H81B 107.2 . . ?
C83 C82 C81 110.3(7) . . ?
C83 C82 H82A 109.6 . . ?
C81 C82 H82A 109.6 . . ?
C83 C82 H82B 109.6 . . ?
C81 C82 H82B 109.6 . . ?
H82A C82 H82B 108.1 . . ?
C82 C83 C84 112.6(8) . . ?
C82 C83 H83A 109.1 . . ?
C84 C83 H83A 109.1 . . ?
C82 C83 H83B 109.1 . . ?
C84 C83 H83B 109.1 . . ?
H83A C83 H83B 107.8 . . ?
C83 C84 H84A 109.5 . . ?
C83 C84 H84B 109.5 . . ?
H84A C84 H84B 109.5 . . ?
C83 C84 H84C 109.5 . . ?
H84A C84 H84C 109.5 . . ?
H84B C84 H84C 109.5 . . ?
C86 C85 N1 116.4(6) . . ?
C86 C85 H85A 108.2 . . ?
N1 C85 H85A 108.2 . . ?
C86 C85 H85B 108.2 . . ?
N1 C85 H85B 108.2 . . ?
H85A C85 H85B 107.3 . . ?
C85 C86 C87 112.6(6) . . ?
C85 C86 H86A 109.1 . . ?
C87 C86 H86A 109.1 . . ?
C85 C86 H86B 109.1 . . ?
C87 C86 H86B 109.1 . . ?
H86A C86 H86B 107.8 . . ?
C88 C87 C86 112.9(7) . . ?
C88 C87 H87A 109 . . ?
C86 C87 H87A 109 . . ?
C88 C87 H87B 109 . . ?
C86 C87 H87B 109 . . ?
H87A C87 H87B 107.8 . . ?
C87 C88 H88A 109.5 . . ?
C87 C88 H88B 109.5 . . ?
H88A C88 H88B 109.5 . . ?
C87 C88 H88C 109.5 . . ?
H88A C88 H88C 109.5 . . ?
H88B C88 H88C 109.5 . . ?
C90 C89 N2 117.4(6) . . ?
C90 C89 H89A 107.9 . . ?
N2 C89 H89A 107.9 . . ?
C90 C89 H89B 107.9 . . ?
N2 C89 H89B 107.9 . . ?
H89A C89 H89B 107.2 . . ?
C89 C90 C91 106.7(6) . . ?
C89 C90 H90A 110.4 . . ?
C91 C90 H90A 110.4 . . ?
C89 C90 H90B 110.4 . . ?
C91 C90 H90B 110.4 . . ?
H90A C90 H90B 108.6 . . ?
C92 C91 C90 113.9(7) . . ?
C92 C91 H91A 108.8 . . ?
C90 C91 H91A 108.8 . . ?
C92 C91 H91B 108.8 . . ?
C90 C91 H91B 108.8 . . ?
H91A C91 H91B 107.7 . . ?
C91 C92 H92A 109.5 . . ?
C91 C92 H92B 109.5 . . ?
H92A C92 H92B 109.5 . . ?
C91 C92 H92C 109.5 . . ?
H92A C92 H92C 109.5 . . ?
H92B C92 H92C 109.5 . . ?
C94 C93 N2 116.9(6) . . ?
C94 C93 H93A 108.1 . . ?
N2 C93 H93A 108.1 . . ?
C94 C93 H93B 108.1 . . ?
N2 C93 H93B 108.1 . . ?
H93A C93 H93B 107.3 . . ?
C95 C94 C93 111.3(7) . . ?
C95 C94 H94A 109.4 . . ?
C93 C94 H94A 109.4 . . ?
C95 C94 H94B 109.4 . . ?
C93 C94 H94B 109.4 . . ?
H94A C94 H94B 108 . . ?
C94 C95 C96 112.7(8) . . ?
C94 C95 H95A 109.1 . . ?
C96 C95 H95A 109.1 . . ?
C94 C95 H95B 109.1 . . ?
C96 C95 H95B 109.1 . . ?
H95A C95 H95B 107.8 . . ?
C95 C96 H96A 109.5 . . ?
C95 C96 H96B 109.5 . . ?
H96A C96 H96B 109.5 . . ?
C95 C96 H96C 109.5 . . ?
H96A C96 H96C 109.5 . . ?
H96B C96 H96C 109.5 . . ?
N2 C97 C98 115.9(7) . . ?
N2 C97 H97A 108.3 . . ?
C98 C97 H97A 108.3 . . ?
N2 C97 H97B 108.3 . . ?
C98 C97 H97B 108.3 . . ?
H97A C97 H97B 107.4 . . ?
C97 C98 C99 108.7(8) . . ?
C97 C98 H98A 109.9 . . ?
C99 C98 H98A 109.9 . . ?
C97 C98 H98B 109.9 . . ?
C99 C98 H98B 109.9 . . ?
H98A C98 H98B 108.3 . . ?
C100 C99 C98 110.9(9) . . ?
C100 C99 H99A 109.5 . . ?
C98 C99 H99A 109.5 . . ?
C100 C99 H99B 109.5 . . ?
C98 C99 H99B 109.5 . . ?
H99A C99 H99B 108.1 . . ?
C99 C100 H10A 109.5 . . ?
C99 C100 H10B 109.5 . . ?
H10A C100 H10B 109.5 . . ?
C99 C100 H10C 109.5 . . ?
H10A C100 H10C 109.5 . . ?
H10B C100 H10C 109.5 . . ?
C102 C101 N2 114.7(7) . . ?
C102 C101 H10D 108.6 . . ?
N2 C101 H10D 108.6 . . ?
C102 C101 H10E 108.6 . . ?
N2 C101 H10E 108.6 . . ?
H10D C101 H10E 107.6 . . ?
C103 C102 C101 110.1(8) . . ?
C103 C102 H10F 109.6 . . ?
C101 C102 H10F 109.6 . . ?
C103 C102 H10G 109.6 . . ?
C101 C102 H10G 109.6 . . ?
H10F C102 H10G 108.2 . . ?
C102 C103 C104 110.4(10) . . ?
C102 C103 H10H 109.6 . . ?
C104 C103 H10H 109.6 . . ?
C102 C103 H10I 109.6 . . ?
C104 C103 H10I 109.6 . . ?
H10H C103 H10I 108.1 . . ?
C103 C104 H10J 109.5 . . ?
C103 C104 H10K 109.5 . . ?
H10J C104 H10K 109.5 . . ?
C103 C104 H10L 109.5 . . ?
H10J C104 H10L 109.5 . . ?
H10K C104 H10L 109.5 . . ?
Cl2 C105 Cl1 110.6(7) . . ?
Cl2 C105 H10M 109.5 . . ?
Cl1 C105 H10M 109.5 . . ?
Cl2 C105 H10N 109.5 . . ?
Cl1 C105 H10N 109.5 . . ?
H10M C105 H10N 108.1 . . ?
C105 Cl1 O1A 99.3(7) . . ?
Cl6 C107 Cl5 111.8(6) . . ?
Cl6 C107 H10O 109.2 . . ?
Cl5 C107 H10O 109.2 . . ?
Cl6 C107 H10P 109.2 . . ?
Cl5 C107 H10P 109.2 . . ?
H10O C107 H10P 107.9 . . ?
Cl7 C108 Cl8 111.9(6) . . ?
Cl7 C108 H10Q 109.2 . . ?
Cl8 C108 H10Q 109.2 . . ?
Cl7 C108 H10R 109.2 . . ?
Cl8 C108 H10R 109.2 . . ?
H10Q C108 H10R 107.9 . . ?
Cl4 C106 Cl3A 119.1(10) . . ?
Cl4 C106 Cl3B 102.4(8) . . ?
Cl3A C106 Cl3B 42.0(5) . . ?
Cl4 C106 H10S 107.5 . . ?
Cl3A C106 H10S 107.5 . . ?
Cl3B C106 H10S 146.2 . . ?
Cl4 C106 H10T 107.5 . . ?
Cl3A C106 H10T 107.5 . . ?
Cl3B C106 H10T 77.9 . . ?
H10S C106 H10T 107 . . ?

loop_
_geom_bond_atom_site_label_1
_geom_bond_atom_site_label_2
_geom_bond_distance
_geom_bond_site_symmetry_2
_geom_bond_publ_flag
Pt1 C46 1.967(9) . ?
Pt1 C64 1.989(8) . ?
Pt1 C55 2.007(9) . ?
Pt1 C37 2.012(8) . ?
Pt1 Pb1A 2.8685(13) . ?
Pt1 Pb1B 2.9109(5) . ?
Pt2 C1 2.015(9) . ?
Pt2 C10 2.019(10) . ?
Pt2 C28 2.024(8) . ?
Pt2 C19 2.032(9) . ?
Pt2 Pb1B 2.8908(5) . ?
Pt2 Pb1A 2.9651(12) . ?
Pb1A O1A 2.40(2) . ?
Pb1A O2A 2.44(3) . ?
O1A Cl1 1.97(2) . ?
Pb1B O2B 2.439(10) . ?
Pb1B O1B 2.469(8) . ?
N1 C81 1.497(10) . ?
N1 C77 1.513(9) . ?
N1 C85 1.510(9) . ?
N1 C73 1.522(9) . ?
N2 C97 1.501(11) . ?
N2 C89 1.524(9) . ?
N2 C101 1.535(10) . ?
N2 C93 1.535(10) . ?
C1 C2 1.211(12) . ?
C2 C3 1.446(12) . ?
C3 C8 1.375(12) . ?
C3 C4 1.410(12) . ?
C4 C5 1.400(14) . ?
C4 H4 0.93 . ?
C5 C6 1.365(14) . ?
C5 H5 0.93 . ?
C6 C7 1.360(13) . ?
C6 C9 1.496(12) . ?
C7 C8 1.384(12) . ?
C7 H7 0.93 . ?
C8 H8 0.93 . ?
C9 H9A 0.96 . ?
C9 H9B 0.96 . ?
C9 H9C 0.96 . ?
C10 C11 1.212(12) . ?
C11 C12 1.424(11) . ?
C12 C16 1.405(12) . ?
C12 C13 1.428(11) . ?
C13 C14 1.374(12) . ?
C13 H13 0.93 . ?
C14 C15 1.351(11) . ?
C14 H14 0.93 . ?
C15 C17 1.408(12) . ?
C15 C18 1.525(11) . ?
C16 C17 1.396(12) . ?
C16 H16 0.93 . ?
C17 H17 0.93 . ?
C18 H18A 0.96 . ?
C18 H18B 0.96 . ?
C18 H18C 0.96 . ?
C19 C20 1.171(11) . ?
C20 C21 1.441(11) . ?
C21 C26 1.394(12) . ?
C21 C22 1.397(12) . ?
C22 C23 1.416(12) . ?
C22 H22 0.93 . ?
C23 C24 1.393(13) . ?
C23 H23 0.93 . ?
C24 C25 1.365(13) . ?
C24 C27 1.523(12) . ?
C25 C26 1.407(12) . ?
C25 H25 0.93 . ?
C26 H26 0.93 . ?
C27 H27A 0.96 . ?
C27 H27B 0.96 . ?
C27 H27C 0.96 . ?
C28 C29 1.186(12) . ?
C29 C30 1.459(12) . ?
C30 C35 1.360(11) . ?
C30 C31 1.390(12) . ?
C31 C32 1.385(12) . ?
C31 H31 0.93 . ?
C32 C33 1.395(13) . ?
C32 H32 0.93 . ?
C33 C34 1.365(14) . ?
C33 C36 1.546(13) . ?
C34 C35 1.377(13) . ?
C34 H34 0.93 . ?
C35 H35 0.93 . ?
C36 H36A 0.96 . ?
C36 H36B 0.96 . ?
C36 H36C 0.96 . ?
C37 C38 1.197(12) . ?
C38 C39 1.456(12) . ?
C39 C44 1.374(12) . ?
C39 C40 1.405(11) . ?
C40 C41 1.392(12) . ?
C40 H40 0.93 . ?
C41 C42 1.374(13) . ?
C41 H41 0.93 . ?
C42 C43 1.391(12) . ?
C42 C45 1.509(11) . ?
C43 C44 1.385(12) . ?
C43 H43 0.93 . ?
C44 H44 0.93 . ?
C45 H45A 0.96 . ?
C45 H45B 0.96 . ?
C45 H45C 0.96 . ?
C46 C47 1.260(12) . ?
C47 C48 1.430(11) . ?
C48 C53 1.361(13) . ?
C48 C49 1.374(13) . ?
C49 C50 1.408(15) . ?
C49 H49 0.93 . ?
C50 C51 1.328(14) . ?
C50 H50 0.93 . ?
C51 C52 1.361(12) . ?
C51 C54 1.494(11) . ?
C52 C53 1.381(13) . ?
C52 H52 0.93 . ?
C53 H53 0.93 . ?
C54 H54A 0.96 . ?
C54 H54B 0.96 . ?
C54 H54C 0.96 . ?
C55 C56 1.230(12) . ?
C56 C57 1.448(12) . ?
C57 C58 1.369(12) . ?
C57 C60 1.414(12) . ?
C58 C59 1.372(11) . ?
C58 H58 0.93 . ?
C59 C62 1.355(13) . ?
C59 H59 0.93 . ?
C60 C61 1.341(12) . ?
C60 H60 0.93 . ?
C61 C62 1.410(13) . ?
C61 H61 0.93 . ?
C62 C63 1.525(13) . ?
C63 H63A 0.96 . ?
C63 H63B 0.96 . ?
C63 H63C 0.96 . ?
C64 C65 1.250(12) . ?
C65 C66 1.431(12) . ?
C66 C67 1.372(12) . ?
C66 C71 1.383(11) . ?
C67 C68 1.358(13) . ?
C67 H67 0.93 . ?
C68 C69 1.356(12) . ?
C68 H68 0.93 . ?
C69 C70 1.392(11) . ?
C69 C72 1.519(11) . ?
C70 C71 1.387(11) . ?
C70 H70 0.93 . ?
C71 H71 0.93 . ?
C72 H72A 0.96 . ?
C72 H72B 0.96 . ?
C72 H72C 0.96 . ?
C73 C74 1.529(11) . ?
C73 H73A 0.97 . ?
C73 H73B 0.97 . ?
C74 C75 1.527(12) . ?
C74 H74A 0.97 . ?
C74 H74B 0.97 . ?
C75 C76 1.568(14) . ?
C75 H75A 0.97 . ?
C75 H75B 0.97 . ?
C76 H76A 0.96 . ?
C76 H76B 0.96 . ?
C76 H76C 0.96 . ?
C77 C78 1.541(12) . ?
C77 H77A 0.97 . ?
C77 H77B 0.97 . ?
C78 C79 1.544(11) . ?
C78 H78A 0.97 . ?
C78 H78B 0.97 . ?
C79 C80 1.548(12) . ?
C79 H79A 0.97 . ?
C79 H79B 0.97 . ?
C80 H80A 0.96 . ?
C80 H80B 0.96 . ?
C80 H80C 0.96 . ?
C81 C82 1.524(10) . ?
C81 H81A 0.97 . ?
C81 H81B 0.97 . ?
C82 C83 1.506(12) . ?
C82 H82A 0.97 . ?
C82 H82B 0.97 . ?
C83 C84 1.544(13) . ?
C83 H83A 0.97 . ?
C83 H83B 0.97 . ?
C84 H84A 0.96 . ?
C84 H84B 0.96 . ?
C84 H84C 0.96 . ?
C85 C86 1.486(10) . ?
C85 H85A 0.97 . ?
C85 H85B 0.97 . ?
C86 C87 1.560(10) . ?
C86 H86A 0.97 . ?
C86 H86B 0.97 . ?
C87 C88 1.513(11) . ?
C87 H87A 0.97 . ?
C87 H87B 0.97 . ?
C88 H88A 0.96 . ?
C88 H88B 0.96 . ?
C88 H88C 0.96 . ?
C89 C90 1.507(11) . ?
C89 H89A 0.97 . ?
C89 H89B 0.97 . ?
C90 C91 1.514(10) . ?
C90 H90A 0.97 . ?
C90 H90B 0.97 . ?
C91 C92 1.467(11) . ?
C91 H91A 0.97 . ?
C91 H91B 0.97 . ?
C92 H92A 0.96 . ?
C92 H92B 0.96 . ?
C92 H92C 0.96 . ?
C93 C94 1.510(11) . ?
C93 H93A 0.97 . ?
C93 H93B 0.97 . ?
C94 C95 1.489(12) . ?
C94 H94A 0.97 . ?
C94 H94B 0.97 . ?
C95 C96 1.550(12) . ?
C95 H95A 0.97 . ?
C95 H95B 0.97 . ?
C96 H96A 0.96 . ?
C96 H96B 0.96 . ?
C96 H96C 0.96 . ?
C97 C98 1.521(14) . ?
C97 H97A 0.97 . ?
C97 H97B 0.97 . ?
C98 C99 1.541(13) . ?
C98 H98A 0.97 . ?
C98 H98B 0.97 . ?
C99 C100 1.510(14) . ?
C99 H99A 0.97 . ?
C99 H99B 0.97 . ?
C100 H10A 0.96 . ?
C100 H10B 0.96 . ?
C100 H10C 0.96 . ?
C101 C102 1.524(12) . ?
C101 H10D 0.97 . ?
C101 H10E 0.97 . ?
C102 C103 1.514(13) . ?
C102 H10F 0.97 . ?
C102 H10G 0.97 . ?
C103 C104 1.524(16) . ?
C103 H10H 0.97 . ?
C103 H10I 0.97 . ?
C104 H10J 0.96 . ?
C104 H10K 0.96 . ?
C104 H10L 0.96 . ?
C105 Cl2 1.714(12) . ?
C105 Cl1 1.784(11) . ?
C105 H10M 0.97 . ?
C105 H10N 0.97 . ?
C107 Cl6 1.737(11) . ?
C107 Cl5 1.768(10) . ?
C107 H10O 0.97 . ?
C107 H10P 0.97 . ?
C108 Cl7 1.758(10) . ?
C108 Cl8 1.761(10) . ?
C108 H10Q 0.97 . ?
C108 H10R 0.97 . ?
C106 Cl4 1.690(13) . ?
C106 Cl3A 1.694(14) . ?
C106 Cl3B 1.853(18) . ?
C106 H10S 0.97 . ?
C106 H10T 0.97 . ?
